data_4032587
loop_
_publ_author_name
'Chan, Chieh-Kai'
'Hsueh, Nai-Chen'
'Tsai, Yu-Lin'
'Chang, Meng-Yang'

_publ_section_title
;
 Bi(OTf)3-Mediated Intramolecular Olefinic Cyclization: Synthesis of
 Substituted Aryl-Dihydronaphthalenes and Indenes.
;
_journal_issue 13
_journal_name_full 'The Journal of organic chemistry'
_journal_page_first 7077
_journal_page_last 7084
_journal_paper_doi 10.1021/acs.joc.7b01278
_journal_volume 82
_journal_year 2017
_chemical_formula_sum 'C18 H18 O2'
_chemical_formula_weight 266.32
_space_group_crystal_system orthorhombic
_space_group_IT_number 60
_space_group_name_Hall '-P 2n 2ab'
_space_group_name_H-M_alt 'P b c n'
_symmetry_space_group_name_Hall '-P 2n 2ab'
_symmetry_space_group_name_H-M 'P b c n'
_atom_sites_solution_hydrogens geom
_audit_creation_method SHELXL-2014/6
_cell_angle_alpha 90
_cell_angle_beta 90
_cell_angle_gamma 90
_cell_formula_units_Z 8
_cell_length_a 20.772(2)
_cell_length_b 7.4286(8)
_cell_length_c 18.5851(17)
_cell_measurement_reflns_used 2667
_cell_measurement_temperature 296(2)
_cell_measurement_theta_max 21.8194
_cell_measurement_theta_min 2.4011
_cell_volume 2867.8(5)
_computing_cell_refinement 'SAINT V8.34A (Bruker AXS Inc., 2013)'
_computing_data_collection 'APEX2 (Bruker AXS, 2010)'
_computing_data_reduction 'SAINT V8.34A (Bruker AXS Inc., 2013)'
_computing_molecular_graphics 'SHELXTL (Sheldrick, 2008)'
_computing_publication_material SHELXTL
_computing_structure_refinement 'SHELXL-2014/6 (Sheldrick, 2014)'
_diffrn_ambient_temperature 296(2)
_diffrn_detector_area_resol_mean 8.3333
_diffrn_measured_fraction_theta_full 0.998
_diffrn_measured_fraction_theta_max 0.997
_diffrn_measurement_device_type 'Bruker APEX-II CCD'
_diffrn_measurement_method '\f and \w scans'
_diffrn_radiation_type MoK\a
_diffrn_radiation_wavelength 0.71073
_diffrn_reflns_av_R_equivalents 0.0713
_diffrn_reflns_av_unetI/netI 0.0609
_diffrn_reflns_Laue_measured_fraction_full 0.998
_diffrn_reflns_Laue_measured_fraction_max 0.997
_diffrn_reflns_limit_h_max 25
_diffrn_reflns_limit_h_min -25
_diffrn_reflns_limit_k_max 9
_diffrn_reflns_limit_k_min -9
_diffrn_reflns_limit_l_max 23
_diffrn_reflns_limit_l_min -23
_diffrn_reflns_number 23855
_diffrn_reflns_point_group_measured_fraction_full 0.998
_diffrn_reflns_point_group_measured_fraction_max 0.997
_diffrn_reflns_theta_full 25.242
_diffrn_reflns_theta_max 26.473
_diffrn_reflns_theta_min 1.961
_exptl_absorpt_coefficient_mu 0.079
_exptl_absorpt_correction_T_max 0.9485
_exptl_absorpt_correction_T_min 0.8551
_exptl_absorpt_correction_type multi-scan
_exptl_absorpt_process_details 'SADABS V2014/4 (Bruker AXS Inc.)'
_exptl_crystal_colour Colorless
_exptl_crystal_density_diffrn 1.234
_exptl_crystal_density_meas ?
_exptl_crystal_density_method 'not measured'
_exptl_crystal_description Lump
_exptl_crystal_F_000 1136
_exptl_crystal_size_max 0.21
_exptl_crystal_size_mid 0.20
_exptl_crystal_size_min 0.15
_refine_diff_density_max 1.389
_refine_diff_density_min -0.219
_refine_diff_density_rms 0.060
_refine_ls_extinction_method none
_refine_ls_goodness_of_fit_ref 1.049
_refine_ls_hydrogen_treatment constr
_refine_ls_matrix_type full
_refine_ls_number_parameters 183
_refine_ls_number_reflns 2953
_refine_ls_number_restraints 0
_refine_ls_restrained_S_all 1.049
_refine_ls_R_factor_all 0.1256
_refine_ls_R_factor_gt 0.0908
_refine_ls_shift/su_max 0.000
_refine_ls_shift/su_mean 0.000
_refine_ls_structure_factor_coef Fsqd
_refine_ls_weighting_details 'w=1/[\s^2^(Fo^2^)+(0.1703P)^2^+1.9216P] where P=(Fo^2^+2Fc^2^)/3'
_refine_ls_weighting_scheme calc
_refine_ls_wR_factor_gt 0.2756
_refine_ls_wR_factor_ref 0.3111
_reflns_Friedel_coverage 0.000
_reflns_number_gt 1881
_reflns_number_total 2953
_reflns_threshold_expression 'I > 2\s(I)'
_cod_data_source_file jo7b01278_si_002.cif
_cod_data_source_block 150934_compound_4a
_cod_depositor_comments
;
The following automatic conversions were performed:

'_exptl_crystal_density_meas' value 'not measured' was changed to '?'
- the value is perceived as not measured.

Automatic conversion script
Id: cif_fix_values 4973 2017-02-22 13:04:09Z antanas 

 Adding full bibliography for 4032587--4032592.cif.
;
_cod_database_code 4032587
_shelx_space_group_comment
;
The symmetry employed for this shelxl refinement is uniquely defined
by the following loop, which should always be used as a source of
symmetry information in preference to the above space-group names.
They are only intended as comments.
;
_shelxl_version_number 2014/6

loop_
_space_group_symop_operation_xyz
'x, y, z'
'x+1/2, -y+1/2, -z'
'-x, y, -z+1/2'
'-x+1/2, -y+1/2, z+1/2'
'-x, -y, -z'
'-x-1/2, y-1/2, z'
'x, -y, z-1/2'
'x-1/2, y-1/2, -z-1/2'

loop_
_atom_site_label
_atom_site_type_symbol
_atom_site_fract_x
_atom_site_fract_y
_atom_site_fract_z
_atom_site_U_iso_or_equiv
_atom_site_adp_type
_atom_site_occupancy
_atom_site_site_symmetry_order
_atom_site_calc_flag
_atom_site_refinement_flags_posn
_atom_site_refinement_flags_adp
O1 O 0.33004(13) 0.1806(4) 0.03469(16) 0.0768(9) Uani 1 1 d . .
O2 O 0.35603(14) -0.1567(4) 0.07698(16) 0.0768(9) Uani 1 1 d . .
C1 C 0.3174(2) 0.3569(7) 0.0078(3) 0.0968(16) Uani 1 1 d . .
H3 H 0.3244 0.4435 0.0453 0.145 Uiso 1 1 calc R U
H1 H 0.2736 0.3638 -0.0083 0.145 Uiso 1 1 calc R U
H17 H 0.3458 0.3819 -0.0318 0.145 Uiso 1 1 calc R U
C2 C 0.39137(17) 0.1467(5) 0.05788(19) 0.0577(9) Uani 1 1 d . .
C3 C 0.44055(18) 0.2725(5) 0.0594(2) 0.0626(10) Uani 1 1 d . .
H4 H 0.4333 0.3890 0.0430 0.075 Uiso 1 1 calc R U
C4 C 0.50048(18) 0.2238(5) 0.0854(2) 0.0618(9) Uani 1 1 d . .
H5 H 0.5330 0.3098 0.0867 0.074 Uiso 1 1 calc R U
C5 C 0.51363(16) 0.0516(4) 0.10950(18) 0.0519(8) Uani 1 1 d . .
C6 C 0.58065(18) -0.0069(5) 0.1319(2) 0.0623(10) Uani 1 1 d . .
H7 H 0.6023 -0.0481 0.0880 0.075 Uiso 1 1 calc R U
C7 C 0.62115(17) 0.1472(5) 0.16158(19) 0.0557(9) Uani 1 1 d . .
C8 C 0.6123(2) 0.2196(6) 0.2292(2) 0.0711(11) Uani 1 1 d . .
H11 H 0.5793 0.1770 0.2584 0.085 Uiso 1 1 calc R U
C9 C 0.6526(3) 0.3566(6) 0.2541(3) 0.0832(13) Uani 1 1 d . .
H10 H 0.6463 0.4036 0.2999 0.100 Uiso 1 1 calc R U
C10 C 0.7008(2) 0.4223(6) 0.2124(3) 0.0792(13) Uani 1 1 d . .
H2 H 0.7277 0.5132 0.2292 0.095 Uiso 1 1 calc R U
C11 C 0.46459(17) -0.0770(4) 0.10675(17) 0.0522(8) Uani 1 1 d . .
C12 C 0.4775(2) -0.2640(5) 0.1288(2) 0.0722(11) Uani 1 1 d . .
H13 H 0.4464 -0.3524 0.1217 0.087 Uiso 1 1 calc R U
C13 C 0.5347(2) -0.3069(5) 0.1594(2) 0.0763(12) Uani 1 1 d . .
H6 H 0.5457 -0.4270 0.1662 0.092 Uiso 1 1 calc R U
C14 C 0.5792(2) -0.1638(5) 0.1817(3) 0.0805(13) Uani 1 1 d . .
H14A H 0.6222 -0.2138 0.1852 0.097 Uiso 1 1 calc R U
H14B H 0.5669 -0.1222 0.2293 0.097 Uiso 1 1 calc R U
C15 C 0.7090(2) 0.3515(6) 0.1451(3) 0.0799(13) Uani 1 1 d . .
H9 H 0.7416 0.3958 0.1157 0.096 Uiso 1 1 calc R U
C16 C 0.66995(19) 0.2167(6) 0.1203(2) 0.0678(10) Uani 1 1 d . .
H8 H 0.6767 0.1710 0.0743 0.081 Uiso 1 1 calc R U
C17 C 0.40363(17) -0.0277(5) 0.08161(18) 0.0553(9) Uani 1 1 d . .
C18 C 0.3124(2) -0.1540(8) 0.1368(3) 0.0973(16) Uani 1 1 d . .
H14 H 0.3353 -0.1840 0.1801 0.146 Uiso 1 1 calc R U
H16 H 0.2787 -0.2402 0.1289 0.146 Uiso 1 1 calc R U
H15 H 0.2941 -0.0359 0.1415 0.146 Uiso 1 1 calc R U

loop_
_atom_site_aniso_label
_atom_site_aniso_U_11
_atom_site_aniso_U_22
_atom_site_aniso_U_33
_atom_site_aniso_U_23
_atom_site_aniso_U_13
_atom_site_aniso_U_12
O1 0.0579(16) 0.091(2) 0.0812(19) -0.0077(15) -0.0222(13) 0.0102(14)
O2 0.0716(18) 0.0792(19) 0.0796(18) -0.0181(14) -0.0110(14) -0.0214(15)
C1 0.083(3) 0.100(4) 0.108(4) 0.001(3) -0.035(3) 0.027(3)
C2 0.055(2) 0.065(2) 0.0532(18) -0.0116(15) -0.0114(15) 0.0058(17)
C3 0.064(2) 0.055(2) 0.069(2) -0.0006(17) -0.0140(18) 0.0089(17)
C4 0.057(2) 0.054(2) 0.075(2) 0.0055(17) -0.0095(17) -0.0054(17)
C5 0.0505(18) 0.0512(18) 0.0540(17) -0.0025(14) -0.0052(14) 0.0069(14)
C6 0.057(2) 0.059(2) 0.072(2) -0.0032(17) -0.0014(17) 0.0097(17)
C7 0.0457(18) 0.058(2) 0.064(2) 0.0075(16) -0.0054(15) 0.0047(15)
C8 0.072(3) 0.074(3) 0.067(2) 0.010(2) 0.0080(19) 0.001(2)
C9 0.104(4) 0.078(3) 0.068(2) -0.006(2) -0.018(2) 0.009(3)
C10 0.076(3) 0.067(3) 0.095(3) 0.009(2) -0.024(2) -0.008(2)
C11 0.060(2) 0.0467(17) 0.0495(16) -0.0086(14) -0.0023(14) -0.0010(15)
C12 0.089(3) 0.0456(19) 0.082(3) -0.0109(18) -0.007(2) -0.0037(19)
C13 0.095(3) 0.050(2) 0.084(3) -0.0001(19) -0.015(2) 0.007(2)
C14 0.082(3) 0.057(2) 0.102(3) 0.007(2) -0.026(3) 0.006(2)
C15 0.058(2) 0.088(3) 0.093(3) 0.025(3) -0.007(2) -0.010(2)
C16 0.060(2) 0.080(3) 0.063(2) 0.0087(19) 0.0004(18) 0.004(2)
C17 0.0546(19) 0.060(2) 0.0516(17) -0.0143(15) -0.0036(15) -0.0047(16)
C18 0.070(3) 0.123(4) 0.098(3) 0.012(3) 0.002(3) -0.030(3)

loop_
_atom_type_symbol
_atom_type_description
_atom_type_scat_dispersion_real
_atom_type_scat_dispersion_imag
_atom_type_scat_source
C C 0.0033 0.0016 'International Tables Vol C Tables 4.2.6.8 and 6.1.1.4'
H H 0.0000 0.0000 'International Tables Vol C Tables 4.2.6.8 and 6.1.1.4'
O O 0.0106 0.0060 'International Tables Vol C Tables 4.2.6.8 and 6.1.1.4'

loop_
_geom_angle_atom_site_label_1
_geom_angle_atom_site_label_2
_geom_angle_atom_site_label_3
_geom_angle
C2 O1 C1 116.8(3)
C17 O2 C18 113.2(3)
O1 C1 H3 109.5
O1 C1 H1 109.5
H3 C1 H1 109.5
O1 C1 H17 109.5
H3 C1 H17 109.5
H1 C1 H17 109.5
O1 C2 C3 124.7(3)
O1 C2 C17 116.2(3)
C3 C2 C17 119.1(3)
C4 C3 C2 119.6(3)
C4 C3 H4 120.2
C2 C3 H4 120.2
C5 C4 C3 122.2(3)
C5 C4 H5 118.9
C3 C4 H5 118.9
C4 C5 C11 118.5(3)
C4 C5 C6 122.4(3)
C11 C5 C6 118.9(3)
C14 C6 C5 112.1(3)
C14 C6 C7 111.9(3)
C5 C6 C7 113.0(3)
C14 C6 H7 106.4
C5 C6 H7 106.4
C7 C6 H7 106.4
C16 C7 C8 117.5(4)
C16 C7 C6 119.2(4)
C8 C7 C6 123.3(3)
C7 C8 C9 120.3(4)
C7 C8 H11 119.8
C9 C8 H11 119.8
C10 C9 C8 121.1(4)
C10 C9 H10 119.5
C8 C9 H10 119.5
C9 C10 C15 118.4(4)
C9 C10 H2 120.8
C15 C10 H2 120.8
C5 C11 C17 119.6(3)
C5 C11 C12 120.1(3)
C17 C11 C12 120.3(3)
C13 C12 C11 119.9(4)
C13 C12 H13 120.1
C11 C12 H13 120.1
C12 C13 C14 120.0(4)
C12 C13 H6 120.0
C14 C13 H6 120.0
C13 C14 C6 113.8(4)
C13 C14 H14A 108.8
C6 C14 H14A 108.8
C13 C14 H14B 108.8
C6 C14 H14B 108.8
H14A C14 H14B 107.7
C10 C15 C16 121.0(4)
C10 C15 H9 119.5
C16 C15 H9 119.5
C15 C16 C7 121.6(4)
C15 C16 H8 119.2
C7 C16 H8 119.2
O2 C17 C2 119.7(3)
O2 C17 C11 119.2(3)
C2 C17 C11 121.0(3)
O2 C18 H14 109.5
O2 C18 H16 109.5
H14 C18 H16 109.5
O2 C18 H15 109.5
H14 C18 H15 109.5
H16 C18 H15 109.5

loop_
_geom_bond_atom_site_label_1
_geom_bond_atom_site_label_2
_geom_bond_distance
O1 C2 1.368(4)
O1 C1 1.426(6)
O2 C17 1.380(4)
O2 C18 1.435(6)
C1 H3 0.9600
C1 H1 0.9600
C1 H17 0.9600
C2 C3 1.385(5)
C2 C17 1.392(5)
C3 C4 1.384(5)
C3 H4 0.9300
C4 C5 1.383(5)
C4 H5 0.9300
C5 C11 1.397(5)
C5 C6 1.517(5)
C6 C14 1.490(6)
C6 C7 1.525(5)
C6 H7 0.9800
C7 C16 1.372(5)
C7 C8 1.380(5)
C8 C9 1.397(6)
C8 H11 0.9300
C9 C10 1.357(7)
C9 H10 0.9300
C10 C15 1.368(7)
C10 H2 0.9300
C11 C17 1.398(5)
C11 C12 1.473(5)
C12 C13 1.355(6)
C12 H13 0.9300
C13 C14 1.469(6)
C13 H6 0.9300
C14 H14A 0.9700
C14 H14B 0.9700
C15 C16 1.370(6)
C15 H9 0.9300
C16 H8 0.9300
C18 H14 0.9600
C18 H16 0.9600
C18 H15 0.9600
